data_4082640
loop_
_publ_author_name
'Arnold, Thomas'
'Braunschweig, Holger'
'Damme, Alexander'
'Krummenacher, Ivo'
'Radacki, Krzysztof'

_publ_section_title
;
 Synthesis and Structure of Group IV Distanna[2]metallocenophanes
;
_journal_issue 1
_journal_name_full Organometallics
_journal_page_first 254
_journal_paper_doi 10.1021/om400993g
_journal_volume 33
_journal_year 2014
_chemical_formula_moiety 'C26 H44 Cl2 Sn2 Zr'
_chemical_formula_sum 'C26 H44 Cl2 Sn2 Zr'
_chemical_formula_weight 756.11
_chemical_name_common
;
?
;
_chemical_name_systematic
; 
?
;
_space_group_IT_number 14
_symmetry_cell_setting monoclinic
_symmetry_space_group_name_Hall '-P 2ybc'
_symmetry_space_group_name_H-M 'P 1 21/c 1'
_atom_sites_solution_hydrogens geom
_atom_sites_solution_primary direct
_atom_sites_solution_secondary difmap
_audit_creation_method SHELXL-97
_cell_angle_alpha 90.00
_cell_angle_beta 94.0400(10)
_cell_angle_gamma 90.00
_cell_formula_units_Z 4
_cell_length_a 15.8596(7)
_cell_length_b 9.1144(4)
_cell_length_c 20.3891(9)
_cell_measurement_reflns_used 8186
_cell_measurement_temperature 100(2)
_cell_measurement_theta_max 30.45
_cell_measurement_theta_min 2.30
_cell_volume 2939.9(2)
_computing_cell_refinement 'Saint+ ver. 7.68A (Bruker AXS)'
_computing_data_collection 'APEX2 ver. 2010.3 (Bruker AXS)'
_computing_data_reduction 'Saint+ ver. 7.68A (Bruker AXS)'
_computing_molecular_graphics 'XP ver. 5.1 (Bruker AXS, 1998)'
_computing_publication_material 'SHELXL-97 (Sheldrick, 2008)'
_computing_structure_refinement 'SHELXL-97 (Sheldrick, 2008)'
_computing_structure_solution 'SHELXS-97 (Sheldrick, 2008)'
_diffrn_ambient_temperature 100(2)
_diffrn_detector_area_resol_mean 8.333
_diffrn_measured_fraction_theta_full 1.000
_diffrn_measured_fraction_theta_max 1.000
_diffrn_measurement_device_type 'Bruker X8-APEX II'
_diffrn_measurement_method '\f and \w scans'
_diffrn_radiation_monochromator 'multi-layer mirror'
_diffrn_radiation_source 'rotating anode'
_diffrn_radiation_type MoK\a
_diffrn_radiation_wavelength 0.71073
_diffrn_reflns_av_R_equivalents 0.0413
_diffrn_reflns_av_sigmaI/netI 0.0191
_diffrn_reflns_limit_h_max 19
_diffrn_reflns_limit_h_min -19
_diffrn_reflns_limit_k_max 11
_diffrn_reflns_limit_k_min -11
_diffrn_reflns_limit_l_max 25
_diffrn_reflns_limit_l_min -25
_diffrn_reflns_number 50210
_diffrn_reflns_theta_full 26.00
_diffrn_reflns_theta_max 26.37
_diffrn_reflns_theta_min 1.29
_exptl_absorpt_coefficient_mu 2.228
_exptl_absorpt_correction_T_max 0.8281
_exptl_absorpt_correction_T_min 0.5042
_exptl_absorpt_correction_type analytical
_exptl_absorpt_process_details 'Sadabs 2008/1 (Bruker 2008)'
_exptl_crystal_colour colorless
_exptl_crystal_density_diffrn 1.708
_exptl_crystal_density_method 'not measured'
_exptl_crystal_description block
_exptl_crystal_F_000 1496
_exptl_crystal_size_max 0.61
_exptl_crystal_size_mid 0.58
_exptl_crystal_size_min 0.27
_refine_diff_density_max 1.066
_refine_diff_density_min -0.597
_refine_diff_density_rms 0.081
_refine_ls_extinction_method none
_refine_ls_goodness_of_fit_ref 1.090
_refine_ls_hydrogen_treatment constr
_refine_ls_matrix_type full
_refine_ls_number_parameters 292
_refine_ls_number_reflns 6016
_refine_ls_number_restraints 179
_refine_ls_restrained_S_all 1.074
_refine_ls_R_factor_all 0.0195
_refine_ls_R_factor_gt 0.0180
_refine_ls_shift/su_max 0.003
_refine_ls_shift/su_mean 0.000
_refine_ls_structure_factor_coef Fsqd
_refine_ls_weighting_details 'calc w=1/[\s^2^(Fo^2^)+(0.0246P)^2^+2.0971P] where P=(Fo^2^+2Fc^2^)/3'
_refine_ls_weighting_scheme calc
_refine_ls_wR_factor_gt 0.0475
_refine_ls_wR_factor_ref 0.0484
_reflns_number_gt 5683
_reflns_number_total 6016
_reflns_threshold_expression >2sigma(I)
_cod_data_source_file om400993g_si_001.cif
_cod_data_source_block 6
_cod_depositor_comments
;
The following automatic conversions were performed:

'_symmetry_cell_setting' value 'Monoclinic' changed to 'monoclinic'
according to
/usr/data/users/saulius/automatic-downloads/current/ACS/lib/dictionaries/cif_core.dic
dictionary named 'cif_core.dic' version 2.4.2 from 2011-04-26.

Automatic conversion script
Id: cif_fix_values 2281 2013-09-26 08:29:07Z andrius 
;
_cod_original_sg_symbol_H-M P2(1)/c
_cod_database_code 4082640

loop_
_symmetry_equiv_pos_as_xyz
'x, y, z'
'-x, y+1/2, -z+1/2'
'-x, -y, -z'
'x, -y-1/2, z-1/2'

loop_
_atom_site_label
_atom_site_type_symbol
_atom_site_fract_x
_atom_site_fract_y
_atom_site_fract_z
_atom_site_U_iso_or_equiv
_atom_site_adp_type
_atom_site_occupancy
_atom_site_symmetry_multiplicity
_atom_site_calc_flag
_atom_site_refinement_flags
Sn1 Sn 0.754426(8) 0.714790(14) 0.488253(6) 0.01180(4) Uani 1 1 d U
Cl1 Cl 0.54645(3) 0.47655(5) 0.38470(2) 0.01658(10) Uani 1 1 d U
Zr1 Zr 0.554128(11) 0.73579(2) 0.354811(9) 0.01134(5) Uani 1 1 d U
Sn2 Sn 0.801271(8) 0.630142(14) 0.361488(6) 0.01141(4) Uani 1 1 d U
Cl2 Cl 0.40718(3) 0.75841(6) 0.31007(2) 0.01756(10) Uani 1 1 d U
C1_1 C 0.62998(12) 0.8047(2) 0.46221(9) 0.0140(4) Uani 1 1 d U
C2_1 C 0.54931(13) 0.7521(2) 0.47840(10) 0.0161(4) Uani 1 1 d U
H2_1 H 0.5399 0.6662 0.5032 0.019 Uiso 1 1 calc R
C3_1 C 0.48610(13) 0.8468(2) 0.45198(10) 0.0185(4) Uani 1 1 d U
H3_1 H 0.4270 0.8353 0.4554 0.022 Uiso 1 1 calc R
C4_1 C 0.52549(13) 0.9620(2) 0.41951(10) 0.0188(4) Uani 1 1 d U
H4_1 H 0.4978 1.0414 0.3968 0.023 Uiso 1 1 calc R
C5_1 C 0.61331(13) 0.9380(2) 0.42683(9) 0.0159(4) Uani 1 1 d U
H5_1 H 0.6550 1.0007 0.4107 0.019 Uiso 1 1 calc R
C1_2 C 0.69104(12) 0.7048(2) 0.30240(9) 0.0131(4) Uani 1 1 d U
C2_2 C 0.66616(12) 0.8543(2) 0.29261(10) 0.0151(4) Uani 1 1 d U
H2_2 H 0.6954 0.9370 0.3113 0.018 Uiso 1 1 calc R
C3_2 C 0.59155(13) 0.8599(2) 0.25094(10) 0.0186(4) Uani 1 1 d U
H3_2 H 0.5610 0.9459 0.2377 0.022 Uiso 1 1 calc R
C4_2 C 0.57038(13) 0.7151(2) 0.23240(10) 0.0189(4) Uani 1 1 d U
H4_2 H 0.5233 0.6863 0.2039 0.023 Uiso 1 1 calc R
C5_2 C 0.63062(12) 0.6209(2) 0.26321(10) 0.0160(4) Uani 1 1 d U
H5_2 H 0.6311 0.5172 0.2587 0.019 Uiso 1 1 calc R
C1_3 C 0.82105(13) 0.9022(2) 0.53846(10) 0.0175(4) Uani 1 1 d U
C2_3 C 0.90331(14) 0.8486(3) 0.57437(11) 0.0228(5) Uani 1 1 d U
H2A_3 H 0.9405 0.8085 0.5424 0.034 Uiso 1 1 calc R
H2B_3 H 0.8906 0.7721 0.6060 0.034 Uiso 1 1 calc R
H2C_3 H 0.9316 0.9309 0.5977 0.034 Uiso 1 1 calc R
C3_3 C 0.76227(15) 0.9668(3) 0.58770(11) 0.0253(5) Uani 1 1 d U
H3A_3 H 0.7898 1.0511 0.6101 0.038 Uiso 1 1 calc R
H3B_3 H 0.7501 0.8920 0.6202 0.038 Uiso 1 1 calc R
H3C_3 H 0.7094 0.9987 0.5643 0.038 Uiso 1 1 calc R
C4_3 C 0.84161(15) 1.0222(2) 0.49034(11) 0.0243(5) Uani 1 1 d U
H4A_3 H 0.8667 1.1061 0.5146 0.036 Uiso 1 1 calc R
H4B_3 H 0.7896 1.0534 0.4654 0.036 Uiso 1 1 calc R
H4C_3 H 0.8817 0.9845 0.4600 0.036 Uiso 1 1 calc R
C1_4 C 0.74695(12) 0.5329(2) 0.55894(10) 0.0163(4) Uani 1 1 d U
C2_4 C 0.67688(13) 0.4251(2) 0.53710(11) 0.0214(4) Uani 1 1 d U
H2A_4 H 0.6836 0.3946 0.4917 0.032 Uiso 1 1 calc R
H2B_4 H 0.6218 0.4725 0.5397 0.032 Uiso 1 1 calc R
H2C_4 H 0.6803 0.3388 0.5659 0.032 Uiso 1 1 calc R
C3_4 C 0.83203(14) 0.4529(3) 0.56287(12) 0.0246(5) Uani 1 1 d U
H3A_4 H 0.8774 0.5223 0.5758 0.037 Uiso 1 1 calc R
H3B_4 H 0.8418 0.4111 0.5198 0.037 Uiso 1 1 calc R
H3C_4 H 0.8313 0.3740 0.5955 0.037 Uiso 1 1 calc R
C4_4 C 0.72925(16) 0.5903(3) 0.62716(11) 0.0261(5) Uani 1 1 d U
H4A_4 H 0.7246 0.5074 0.6573 0.039 Uiso 1 1 calc R
H4B_4 H 0.6762 0.6458 0.6243 0.039 Uiso 1 1 calc R
H4C_4 H 0.7756 0.6545 0.6436 0.039 Uiso 1 1 calc R
C1_5 C 0.90915(13) 0.7575(2) 0.32799(11) 0.0178(4) Uani 1 1 d U
C2_5 C 0.88187(13) 0.9152(2) 0.31241(11) 0.0215(4) Uani 1 1 d U
H2A_5 H 0.9314 0.9736 0.3028 0.032 Uiso 1 1 calc R
H2B_5 H 0.8558 0.9573 0.3503 0.032 Uiso 1 1 calc R
H2C_5 H 0.8409 0.9158 0.2741 0.032 Uiso 1 1 calc R
C3_5 C 0.94136(15) 0.6909(3) 0.26596(12) 0.0279(5) Uani 1 1 d U
H3A_5 H 0.8946 0.6830 0.2321 0.042 Uiso 1 1 calc R
H3B_5 H 0.9645 0.5931 0.2759 0.042 Uiso 1 1 calc R
H3C_5 H 0.9857 0.7538 0.2500 0.042 Uiso 1 1 calc R
C4_5 C 0.98017(14) 0.7555(3) 0.38265(13) 0.0261(5) Uani 1 1 d U
H4A_5 H 0.9956 0.6537 0.3933 0.039 Uiso 1 1 calc R
H4B_5 H 0.9609 0.8039 0.4218 0.039 Uiso 1 1 calc R
H4C_5 H 1.0295 0.8075 0.3679 0.039 Uiso 1 1 calc R
C1_6 C 0.81993(13) 0.3957(2) 0.33871(10) 0.0162(4) Uani 1 1 d U
C2_6 C 0.90622(14) 0.3472(2) 0.37039(11) 0.0222(4) Uani 1 1 d U
H2A_6 H 0.9074 0.3613 0.4181 0.033 Uiso 1 1 calc R
H2B_6 H 0.9510 0.4062 0.3525 0.033 Uiso 1 1 calc R
H2C_6 H 0.9154 0.2434 0.3607 0.033 Uiso 1 1 calc R
C3_6 C 0.81775(14) 0.3734(2) 0.26388(10) 0.0201(4) Uani 1 1 d U
H3A_6 H 0.8251 0.2691 0.2542 0.030 Uiso 1 1 calc R
H3B_6 H 0.8635 0.4300 0.2461 0.030 Uiso 1 1 calc R
H3C_6 H 0.7633 0.4070 0.2437 0.030 Uiso 1 1 calc R
C4_6 C 0.75062(14) 0.3010(2) 0.36514(12) 0.0222(5) Uani 1 1 d U
H4A_6 H 0.7595 0.1983 0.3532 0.033 Uiso 1 1 calc R
H4B_6 H 0.6954 0.3339 0.3461 0.033 Uiso 1 1 calc R
H4C_6 H 0.7525 0.3101 0.4131 0.033 Uiso 1 1 calc R

loop_
_atom_site_aniso_label
_atom_site_aniso_U_11
_atom_site_aniso_U_22
_atom_site_aniso_U_33
_atom_site_aniso_U_23
_atom_site_aniso_U_13
_atom_site_aniso_U_12
Sn1 0.01338(7) 0.01232(7) 0.00959(7) -0.00021(5) 0.00014(5) 0.00015(5)
Cl1 0.0201(2) 0.0138(2) 0.0157(2) 0.00084(18) 0.00006(17) -0.00021(18)
Zr1 0.01200(9) 0.01181(9) 0.01010(9) -0.00054(7) -0.00002(7) 0.00053(7)
Sn2 0.01235(7) 0.01148(7) 0.01048(7) 0.00020(5) 0.00147(5) 0.00081(5)
Cl2 0.0141(2) 0.0204(2) 0.0178(2) 0.00250(19) -0.00177(18) 0.00153(18)
C1_1 0.0164(9) 0.0153(10) 0.0102(9) -0.0033(7) 0.0001(7) -0.0001(8)
C2_1 0.0196(10) 0.0190(10) 0.0097(9) -0.0035(8) 0.0023(7) -0.0003(8)
C3_1 0.0160(9) 0.0251(11) 0.0144(9) -0.0064(8) 0.0019(7) 0.0028(8)
C4_1 0.0244(10) 0.0159(10) 0.0156(9) -0.0045(8) -0.0018(8) 0.0072(8)
C5_1 0.0217(10) 0.0144(10) 0.0114(9) -0.0032(8) 0.0004(7) -0.0019(8)
C1_2 0.0132(9) 0.0142(9) 0.0119(9) 0.0002(7) 0.0022(7) 0.0003(7)
C2_2 0.0169(9) 0.0156(10) 0.0131(9) 0.0024(8) 0.0040(7) -0.0005(8)
C3_2 0.0189(10) 0.0252(11) 0.0120(9) 0.0063(8) 0.0036(8) 0.0059(8)
C4_2 0.0169(10) 0.0309(12) 0.0089(9) -0.0021(8) 0.0002(7) 0.0002(8)
C5_2 0.0174(9) 0.0186(10) 0.0123(9) -0.0042(8) 0.0039(7) -0.0008(8)
C1_3 0.0210(10) 0.0162(10) 0.0146(10) -0.0029(8) -0.0032(8) -0.0004(8)
C2_3 0.0243(11) 0.0224(11) 0.0208(11) 0.0001(9) -0.0066(9) -0.0034(9)
C3_3 0.0338(12) 0.0220(11) 0.0200(11) -0.0070(9) 0.0008(9) 0.0024(9)
C4_3 0.0305(12) 0.0178(11) 0.0237(11) 0.0002(9) -0.0045(9) -0.0047(9)
C1_4 0.0185(10) 0.0176(10) 0.0129(9) 0.0030(8) 0.0020(7) 0.0012(8)
C2_4 0.0218(10) 0.0205(11) 0.0220(11) 0.0045(9) 0.0019(8) -0.0019(9)
C3_4 0.0216(10) 0.0213(11) 0.0306(12) 0.0063(9) 0.0000(9) 0.0035(9)
C4_4 0.0388(13) 0.0253(12) 0.0147(10) 0.0016(9) 0.0051(9) -0.0036(10)
C1_5 0.0158(10) 0.0180(10) 0.0198(10) -0.0014(8) 0.0037(8) -0.0026(8)
C2_5 0.0210(10) 0.0203(11) 0.0234(11) 0.0035(9) 0.0030(8) -0.0049(9)
C3_5 0.0286(12) 0.0292(13) 0.0276(12) -0.0041(10) 0.0150(10) -0.0055(10)
C4_5 0.0175(11) 0.0242(12) 0.0359(13) -0.0023(10) -0.0022(9) -0.0001(9)
C1_6 0.0185(10) 0.0133(9) 0.0170(10) -0.0008(8) 0.0018(8) 0.0037(8)
C2_6 0.0237(11) 0.0195(11) 0.0230(11) -0.0011(9) -0.0001(9) 0.0073(9)
C3_6 0.0232(11) 0.0190(11) 0.0183(10) -0.0040(8) 0.0034(8) 0.0010(8)
C4_6 0.0249(11) 0.0143(10) 0.0280(12) 0.0013(9) 0.0068(9) 0.0021(8)

loop_
_atom_type_symbol
_atom_type_description
_atom_type_scat_dispersion_real
_atom_type_scat_dispersion_imag
_atom_type_scat_source
C C 0.0033 0.0016 'International Tables Vol C Tables 4.2.6.8 and 6.1.1.4'
H H 0.0000 0.0000 'International Tables Vol C Tables 4.2.6.8 and 6.1.1.4'
Cl Cl 0.1484 0.1585 'International Tables Vol C Tables 4.2.6.8 and 6.1.1.4'
Sn Sn -0.6537 1.4246 'International Tables Vol C Tables 4.2.6.8 and 6.1.1.4'
Zr Zr -2.9673 0.5597 'International Tables Vol C Tables 4.2.6.8 and 6.1.1.4'

loop_
_exptl_crystal_face_index_h
_exptl_crystal_face_index_k
_exptl_crystal_face_index_l
_exptl_crystal_face_perp_dist
-2.00 0.00 1.00 0.1840
2.00 0.00 -1.00 0.1750
-1.00 1.00 -1.00 0.1880
1.00 -1.00 1.00 0.1740
0.00 1.00 -1.00 0.1030
0.00 -1.00 1.00 0.1050
-2.00 2.00 -1.00 0.1870
1.00 1.00 -1.00 0.1650
1.00 2.00 -1.00 0.1560
-1.00 -2.00 1.00 0.1520
2.00 2.00 -1.00 0.1830
-2.00 -2.00 1.00 0.1680
1.00 0.00 0.00 0.1910
-1.00 0.00 0.00 0.1970
2.00 -1.00 0.00 0.1920
-2.00 1.00 0.00 0.1930
0.00 1.00 0.00 0.1150
0.00 -1.00 0.00 0.1110
2.00 2.00 1.00 0.1980
-2.00 -2.00 -1.00 0.1800
0.00 2.00 1.00 0.1040
2.00 1.00 1.00 0.2040
1.00 2.00 2.00 0.1580
-1.00 2.00 2.00 0.1450
1.00 1.00 2.00 0.1590
0.00 1.00 2.00 0.0860
0.00 -1.00 -2.00 0.1180
0.00 0.00 1.00 0.0550
0.00 0.00 -1.00 0.0940

loop_
_geom_angle_atom_site_label_1
_geom_angle_atom_site_label_2
_geom_angle_atom_site_label_3
_geom_angle
C1_1 Sn1 C1_4 110.74(7)
C1_1 Sn1 C1_3 102.57(7)
C1_4 Sn1 C1_3 108.83(8)
C1_1 Sn1 Sn2 99.87(5)
C1_4 Sn1 Sn2 114.79(5)
C1_3 Sn1 Sn2 118.76(5)
Cl1 Zr1 Cl2 96.390(18)
Cl1 Zr1 C5_1 126.13(5)
Cl2 Zr1 C5_1 117.70(5)
Cl1 Zr1 C2_2 126.41(5)
Cl2 Zr1 C2_2 117.78(5)
C5_1 Zr1 C2_2 74.24(7)
Cl1 Zr1 C1_2 93.28(5)
Cl2 Zr1 C1_2 132.96(5)
C5_1 Zr1 C1_2 91.89(7)
C2_2 Zr1 C1_2 33.19(6)
Cl1 Zr1 C1_1 93.08(5)
Cl2 Zr1 C1_1 133.66(5)
C5_1 Zr1 C1_1 33.19(6)
C2_2 Zr1 C1_1 91.17(7)
C1_2 Zr1 C1_1 91.37(6)
Cl1 Zr1 C4_1 130.52(5)
Cl2 Zr1 C4_1 85.63(5)
C5_1 Zr1 C4_1 32.67(7)
C2_2 Zr1 C4_1 94.20(7)
C1_2 Zr1 C4_1 120.83(7)
C1_1 Zr1 C4_1 55.04(6)
Cl1 Zr1 C3_2 131.67(5)
Cl2 Zr1 C3_2 85.60(5)
C5_1 Zr1 C3_2 93.57(7)
C2_2 Zr1 C3_2 32.66(6)
C1_2 Zr1 C3_2 55.00(6)
C1_1 Zr1 C3_2 119.85(7)
C4_1 Zr1 C3_2 97.81(7)
Cl1 Zr1 C5_2 79.55(5)
Cl2 Zr1 C5_2 104.68(5)
C5_1 Zr1 C5_2 124.09(7)
C2_2 Zr1 C5_2 53.71(7)
C1_2 Zr1 C5_2 32.94(6)
C1_1 Zr1 C5_2 121.65(6)
C4_1 Zr1 C5_2 147.64(7)
C3_2 Zr1 C5_2 53.69(7)
Cl1 Zr1 C2_1 78.65(5)
Cl2 Zr1 C2_1 105.73(5)
C5_1 Zr1 C2_1 53.68(7)
C2_2 Zr1 C2_1 123.51(7)
C1_2 Zr1 C2_1 121.32(6)
C1_1 Zr1 C2_1 32.92(6)
C4_1 Zr1 C2_1 53.72(7)
C3_2 Zr1 C2_1 147.10(7)
C5_2 Zr1 C2_1 144.16(7)
Cl1 Zr1 C3_1 99.18(5)
Cl2 Zr1 C3_1 79.12(5)
C5_1 Zr1 C3_1 53.74(7)
C2_2 Zr1 C3_1 125.56(7)
C1_2 Zr1 C3_1 144.04(7)
C1_1 Zr1 C3_1 54.58(6)
C4_1 Zr1 C3_1 32.51(7)
C3_2 Zr1 C3_1 128.29(7)
C5_2 Zr1 C3_1 176.08(7)
C2_1 Zr1 C3_1 32.13(7)
Cl1 Zr1 C4_2 100.60(5)
Cl2 Zr1 C4_2 78.45(5)
C5_1 Zr1 C4_2 125.01(7)
C2_2 Zr1 C4_2 53.65(7)
C1_2 Zr1 C4_2 54.52(6)
C1_1 Zr1 C4_2 143.54(7)
C4_1 Zr1 C4_2 127.90(7)
C3_2 Zr1 C4_2 32.38(7)
C5_2 Zr1 C4_2 32.13(7)
C2_1 Zr1 C4_2 175.80(7)
C3_1 Zr1 C4_2 151.48(7)
C1_2 Sn2 C1_6 107.57(7)
C1_2 Sn2 C1_5 105.97(8)
C1_6 Sn2 C1_5 108.91(8)
C1_2 Sn2 Sn1 99.69(5)
C1_6 Sn2 Sn1 120.01(5)
C1_5 Sn2 Sn1 113.25(6)
C2_1 C1_1 C5_1 105.39(17)
C2_1 C1_1 Sn1 129.22(15)
C5_1 C1_1 Sn1 125.32(14)
C2_1 C1_1 Zr1 74.61(11)
C5_1 C1_1 Zr1 73.20(11)
Sn1 C1_1 Zr1 119.51(8)
C3_1 C2_1 C1_1 109.48(19)
C3_1 C2_1 Zr1 74.01(11)
C1_1 C2_1 Zr1 72.47(11)
C3_1 C2_1 H2_1 125.3
C1_1 C2_1 H2_1 125.3
Zr1 C2_1 H2_1 120.0
C2_1 C3_1 C4_1 108.08(18)
C2_1 C3_1 Zr1 73.86(11)
C4_1 C3_1 Zr1 72.73(11)
C2_1 C3_1 H3_1 126.0
C4_1 C3_1 H3_1 126.0
Zr1 C3_1 H3_1 119.3
C5_1 C4_1 C3_1 107.57(18)
C5_1 C4_1 Zr1 73.32(11)
C3_1 C4_1 Zr1 74.76(12)
C5_1 C4_1 H4_1 126.2
C3_1 C4_1 H4_1 126.2
Zr1 C4_1 H4_1 117.7
C4_1 C5_1 C1_1 109.43(18)
C4_1 C5_1 Zr1 74.01(11)
C1_1 C5_1 Zr1 73.61(11)
C4_1 C5_1 H5_1 125.3
C1_1 C5_1 H5_1 125.3
Zr1 C5_1 H5_1 118.9
C5_2 C1_2 C2_2 105.35(17)
C5_2 C1_2 Sn2 128.98(14)
C2_2 C1_2 Sn2 125.62(14)
C5_2 C1_2 Zr1 74.38(11)
C2_2 C1_2 Zr1 73.29(11)
Sn2 C1_2 Zr1 119.30(8)
C3_2 C2_2 C1_2 109.31(18)
C3_2 C2_2 Zr1 74.02(11)
C1_2 C2_2 Zr1 73.52(11)
C3_2 C2_2 H2_2 125.3
C1_2 C2_2 H2_2 125.3
Zr1 C2_2 H2_2 118.9
C4_2 C3_2 C2_2 107.63(18)
C4_2 C3_2 Zr1 74.81(12)
C2_2 C3_2 Zr1 73.33(11)
C4_2 C3_2 H3_2 126.2
C2_2 C3_2 H3_2 126.2
Zr1 C3_2 H3_2 117.7
C5_2 C4_2 C3_2 108.18(18)
C5_2 C4_2 Zr1 73.57(11)
C3_2 C4_2 Zr1 72.81(11)
C5_2 C4_2 H4_2 125.9
C3_2 C4_2 H4_2 125.9
Zr1 C4_2 H4_2 119.5
C4_2 C5_2 C1_2 109.48(18)
C4_2 C5_2 Zr1 74.30(11)
C1_2 C5_2 Zr1 72.68(11)
C4_2 C5_2 H5_2 125.3
C1_2 C5_2 H5_2 125.3
Zr1 C5_2 H5_2 119.5
C4_3 C1_3 C2_3 108.92(18)
C4_3 C1_3 C3_3 108.30(18)
C2_3 C1_3 C3_3 110.25(17)
C4_3 C1_3 Sn1 111.89(13)
C2_3 C1_3 Sn1 109.68(14)
C3_3 C1_3 Sn1 107.78(14)
C1_3 C2_3 H2A_3 109.5
C1_3 C2_3 H2B_3 109.5
H2A_3 C2_3 H2B_3 109.5
C1_3 C2_3 H2C_3 109.5
H2A_3 C2_3 H2C_3 109.5
H2B_3 C2_3 H2C_3 109.5
C1_3 C3_3 H3A_3 109.5
C1_3 C3_3 H3B_3 109.5
H3A_3 C3_3 H3B_3 109.5
C1_3 C3_3 H3C_3 109.5
H3A_3 C3_3 H3C_3 109.5
H3B_3 C3_3 H3C_3 109.5
C1_3 C4_3 H4A_3 109.5
C1_3 C4_3 H4B_3 109.5
H4A_3 C4_3 H4B_3 109.5
C1_3 C4_3 H4C_3 109.5
H4A_3 C4_3 H4C_3 109.5
H4B_3 C4_3 H4C_3 109.5
C2_4 C1_4 C4_4 107.99(17)
C2_4 C1_4 C3_4 109.21(18)
C4_4 C1_4 C3_4 109.44(18)
C2_4 C1_4 Sn1 111.41(13)
C4_4 C1_4 Sn1 111.03(14)
C3_4 C1_4 Sn1 107.74(13)
C1_4 C2_4 H2A_4 109.5
C1_4 C2_4 H2B_4 109.5
H2A_4 C2_4 H2B_4 109.5
C1_4 C2_4 H2C_4 109.5
H2A_4 C2_4 H2C_4 109.5
H2B_4 C2_4 H2C_4 109.5
C1_4 C3_4 H3A_4 109.5
C1_4 C3_4 H3B_4 109.5
H3A_4 C3_4 H3B_4 109.5
C1_4 C3_4 H3C_4 109.5
H3A_4 C3_4 H3C_4 109.5
H3B_4 C3_4 H3C_4 109.5
C1_4 C4_4 H4A_4 109.5
C1_4 C4_4 H4B_4 109.5
H4A_4 C4_4 H4B_4 109.5
C1_4 C4_4 H4C_4 109.5
H4A_4 C4_4 H4C_4 109.5
H4B_4 C4_4 H4C_4 109.5
C3_5 C1_5 C2_5 108.00(18)
C3_5 C1_5 C4_5 109.12(18)
C2_5 C1_5 C4_5 110.28(18)
C3_5 C1_5 Sn2 111.02(14)
C2_5 C1_5 Sn2 110.10(14)
C4_5 C1_5 Sn2 108.32(15)
C1_5 C2_5 H2A_5 109.5
C1_5 C2_5 H2B_5 109.5
H2A_5 C2_5 H2B_5 109.5
C1_5 C2_5 H2C_5 109.5
H2A_5 C2_5 H2C_5 109.5
H2B_5 C2_5 H2C_5 109.5
C1_5 C3_5 H3A_5 109.5
C1_5 C3_5 H3B_5 109.5
H3A_5 C3_5 H3B_5 109.5
C1_5 C3_5 H3C_5 109.5
H3A_5 C3_5 H3C_5 109.5
H3B_5 C3_5 H3C_5 109.5
C1_5 C4_5 H4A_5 109.5
C1_5 C4_5 H4B_5 109.5
H4A_5 C4_5 H4B_5 109.5
C1_5 C4_5 H4C_5 109.5
H4A_5 C4_5 H4C_5 109.5
H4B_5 C4_5 H4C_5 109.5
C4_6 C1_6 C3_6 108.05(17)
C4_6 C1_6 C2_6 109.38(17)
C3_6 C1_6 C2_6 109.67(17)
C4_6 C1_6 Sn2 111.22(13)
C3_6 C1_6 Sn2 109.99(13)
C2_6 C1_6 Sn2 108.52(13)
C1_6 C2_6 H2A_6 109.5
C1_6 C2_6 H2B_6 109.5
H2A_6 C2_6 H2B_6 109.5
C1_6 C2_6 H2C_6 109.5
H2A_6 C2_6 H2C_6 109.5
H2B_6 C2_6 H2C_6 109.5
C1_6 C3_6 H3A_6 109.5
C1_6 C3_6 H3B_6 109.5
H3A_6 C3_6 H3B_6 109.5
C1_6 C3_6 H3C_6 109.5
H3A_6 C3_6 H3C_6 109.5
H3B_6 C3_6 H3C_6 109.5
C1_6 C4_6 H4A_6 109.5
C1_6 C4_6 H4B_6 109.5
H4A_6 C4_6 H4B_6 109.5
C1_6 C4_6 H4C_6 109.5
H4A_6 C4_6 H4C_6 109.5
H4B_6 C4_6 H4C_6 109.5

loop_
_geom_bond_atom_site_label_1
_geom_bond_atom_site_label_2
_geom_bond_distance
Sn1 C1_1 2.168(2)
Sn1 C1_4 2.205(2)
Sn1 C1_3 2.220(2)
Sn1 Sn2 2.8457(2)
Cl1 Zr1 2.4453(5)
Zr1 Cl2 2.4509(5)
Zr1 C5_1 2.4976(19)
Zr1 C2_2 2.4998(19)
Zr1 C1_2 2.5028(19)
Zr1 C1_1 2.5030(19)
Zr1 C4_1 2.506(2)
Zr1 C3_2 2.509(2)
Zr1 C5_2 2.5248(19)
Zr1 C2_1 2.5307(19)
Zr1 C3_1 2.533(2)
Zr1 C4_2 2.534(2)
Sn2 C1_2 2.1618(19)
Sn2 C1_6 2.211(2)
Sn2 C1_5 2.215(2)
C1_1 C2_1 1.426(3)
C1_1 C5_1 1.428(3)
C2_1 C3_1 1.401(3)
C2_1 H2_1 0.9500
C3_1 C4_1 1.411(3)
C3_1 H3_1 0.9500
C4_1 C5_1 1.407(3)
C4_1 H4_1 0.9500
C5_1 H5_1 0.9500
C1_2 C5_2 1.426(3)
C1_2 C2_2 1.429(3)
C2_2 C3_2 1.408(3)
C2_2 H2_2 0.9500
C3_2 C4_2 1.406(3)
C3_2 H3_2 0.9500
C4_2 C5_2 1.400(3)
C4_2 H4_2 0.9500
C5_2 H5_2 0.9500
C1_3 C4_3 1.520(3)
C1_3 C2_3 1.530(3)
C1_3 C3_3 1.535(3)
C2_3 H2A_3 0.9800
C2_3 H2B_3 0.9800
C2_3 H2C_3 0.9800
C3_3 H3A_3 0.9800
C3_3 H3B_3 0.9800
C3_3 H3C_3 0.9800
C4_3 H4A_3 0.9800
C4_3 H4B_3 0.9800
C4_3 H4C_3 0.9800
C1_4 C2_4 1.526(3)
C1_4 C4_4 1.530(3)
C1_4 C3_4 1.531(3)
C2_4 H2A_4 0.9800
C2_4 H2B_4 0.9800
C2_4 H2C_4 0.9800
C3_4 H3A_4 0.9800
C3_4 H3B_4 0.9800
C3_4 H3C_4 0.9800
C4_4 H4A_4 0.9800
C4_4 H4B_4 0.9800
C4_4 H4C_4 0.9800
C1_5 C3_5 1.523(3)
C1_5 C2_5 1.528(3)
C1_5 C4_5 1.528(3)
C2_5 H2A_5 0.9800
C2_5 H2B_5 0.9800
C2_5 H2C_5 0.9800
C3_5 H3A_5 0.9800
C3_5 H3B_5 0.9800
C3_5 H3C_5 0.9800
C4_5 H4A_5 0.9800
C4_5 H4B_5 0.9800
C4_5 H4C_5 0.9800
C1_6 C4_6 1.525(3)
C1_6 C3_6 1.537(3)
C1_6 C2_6 1.536(3)
C2_6 H2A_6 0.9800
C2_6 H2B_6 0.9800
C2_6 H2C_6 0.9800
C3_6 H3A_6 0.9800
C3_6 H3B_6 0.9800
C3_6 H3C_6 0.9800
C4_6 H4A_6 0.9800
C4_6 H4B_6 0.9800
C4_6 H4C_6 0.9800

loop_
_geom_torsion_atom_site_label_1
_geom_torsion_atom_site_label_2
_geom_torsion_atom_site_label_3
_geom_torsion_atom_site_label_4
_geom_torsion
C1_1 Sn1 Sn2 C1_2 1.86(7)
C1_4 Sn1 Sn2 C1_2 120.30(8)
C1_3 Sn1 Sn2 C1_2 -108.47(8)
C1_1 Sn1 Sn2 C1_6 -115.03(8)
C1_4 Sn1 Sn2 C1_6 3.41(8)
C1_3 Sn1 Sn2 C1_6 134.64(9)
C1_1 Sn1 Sn2 C1_5 114.01(8)
C1_4 Sn1 Sn2 C1_5 -127.54(8)
C1_3 Sn1 Sn2 C1_5 3.68(9)
C1_4 Sn1 C1_1 C2_1 -7.71(19)
C1_3 Sn1 C1_1 C2_1 -123.69(17)
Sn2 Sn1 C1_1 C2_1 113.69(17)
C1_4 Sn1 C1_1 C5_1 168.71(16)
C1_3 Sn1 C1_1 C5_1 52.72(17)
Sn2 Sn1 C1_1 C5_1 -69.90(16)
C1_4 Sn1 C1_1 Zr1 -101.63(10)
C1_3 Sn1 C1_1 Zr1 142.39(9)
Sn2 Sn1 C1_1 Zr1 19.77(9)
Cl1 Zr1 C1_1 C2_1 -63.53(11)
Cl2 Zr1 C1_1 C2_1 38.32(14)
C5_1 Zr1 C1_1 C2_1 111.75(17)
C2_2 Zr1 C1_1 C2_1 169.91(12)
C1_2 Zr1 C1_1 C2_1 -156.89(12)
C4_1 Zr1 C1_1 C2_1 75.61(13)
C3_2 Zr1 C1_1 C2_1 153.48(12)
C5_2 Zr1 C1_1 C2_1 -143.15(12)
C3_1 Zr1 C1_1 C2_1 35.55(12)
C4_2 Zr1 C1_1 C2_1 -176.03(12)
Cl1 Zr1 C1_1 C5_1 -175.28(11)
Cl2 Zr1 C1_1 C5_1 -73.43(13)
C2_2 Zr1 C1_1 C5_1 58.16(12)
C1_2 Zr1 C1_1 C5_1 91.36(12)
C4_1 Zr1 C1_1 C5_1 -36.14(11)
C3_2 Zr1 C1_1 C5_1 41.73(14)
C5_2 Zr1 C1_1 C5_1 105.10(12)
C2_1 Zr1 C1_1 C5_1 -111.75(17)
C3_1 Zr1 C1_1 C5_1 -76.20(13)
C4_2 Zr1 C1_1 C5_1 72.22(16)
Cl1 Zr1 C1_1 Sn1 63.18(9)
Cl2 Zr1 C1_1 Sn1 165.03(5)
C5_1 Zr1 C1_1 Sn1 -121.54(16)
C2_2 Zr1 C1_1 Sn1 -63.38(10)
C1_2 Zr1 C1_1 Sn1 -30.18(10)
C4_1 Zr1 C1_1 Sn1 -157.69(13)
C3_2 Zr1 C1_1 Sn1 -79.81(11)
C5_2 Zr1 C1_1 Sn1 -16.44(13)
C2_1 Zr1 C1_1 Sn1 126.71(17)
C3_1 Zr1 C1_1 Sn1 162.26(14)
C4_2 Zr1 C1_1 Sn1 -49.33(16)
C5_1 C1_1 C2_1 C3_1 2.0(2)
Sn1 C1_1 C2_1 C3_1 178.94(14)
Zr1 C1_1 C2_1 C3_1 -65.28(14)
C5_1 C1_1 C2_1 Zr1 67.25(13)
Sn1 C1_1 C2_1 Zr1 -115.78(15)
Cl1 Zr1 C2_1 C3_1 -128.72(13)
Cl2 Zr1 C2_1 C3_1 -35.20(13)
C5_1 Zr1 C2_1 C3_1 77.90(14)
C2_2 Zr1 C2_1 C3_1 104.90(13)
C1_2 Zr1 C2_1 C3_1 144.37(12)
C1_1 Zr1 C2_1 C3_1 117.02(18)
C4_1 Zr1 C2_1 C3_1 37.05(12)
C3_2 Zr1 C2_1 C3_1 71.56(18)
C5_2 Zr1 C2_1 C3_1 177.71(12)
Cl1 Zr1 C2_1 C1_1 114.26(12)
Cl2 Zr1 C2_1 C1_1 -152.22(11)
C5_1 Zr1 C2_1 C1_1 -39.12(11)
C2_2 Zr1 C2_1 C1_1 -12.13(15)
C1_2 Zr1 C2_1 C1_1 27.35(14)
C4_1 Zr1 C2_1 C1_1 -79.97(13)
C3_2 Zr1 C2_1 C1_1 -45.47(18)
C5_2 Zr1 C2_1 C1_1 60.68(17)
C3_1 Zr1 C2_1 C1_1 -117.02(18)
C1_1 C2_1 C3_1 C4_1 -0.9(2)
Zr1 C2_1 C3_1 C4_1 -65.19(14)
C1_1 C2_1 C3_1 Zr1 64.30(14)
Cl1 Zr1 C3_1 C2_1 50.79(12)
Cl2 Zr1 C3_1 C2_1 145.60(13)
C5_1 Zr1 C3_1 C2_1 -77.69(13)
C2_2 Zr1 C3_1 C2_1 -97.92(14)
C1_2 Zr1 C3_1 C2_1 -57.95(18)
C1_1 Zr1 C3_1 C2_1 -36.45(12)
C4_1 Zr1 C3_1 C2_1 -115.35(18)
C3_2 Zr1 C3_1 C2_1 -138.96(12)
C4_2 Zr1 C3_1 C2_1 -175.76(14)
Cl1 Zr1 C3_1 C4_1 166.15(11)
Cl2 Zr1 C3_1 C4_1 -99.05(12)
C5_1 Zr1 C3_1 C4_1 37.67(12)
C2_2 Zr1 C3_1 C4_1 17.43(15)
C1_2 Zr1 C3_1 C4_1 57.40(17)
C1_1 Zr1 C3_1 C4_1 78.91(13)
C3_2 Zr1 C3_1 C4_1 -23.61(15)
C2_1 Zr1 C3_1 C4_1 115.35(18)
C4_2 Zr1 C3_1 C4_1 -60.4(2)
C2_1 C3_1 C4_1 C5_1 -0.6(2)
Zr1 C3_1 C4_1 C5_1 -66.53(14)
C2_1 C3_1 C4_1 Zr1 65.94(14)
Cl1 Zr1 C4_1 C5_1 95.98(12)
Cl2 Zr1 C4_1 C5_1 -169.34(12)
C2_2 Zr1 C4_1 C5_1 -51.76(12)
C1_2 Zr1 C4_1 C5_1 -30.72(14)
C1_1 Zr1 C4_1 C5_1 36.73(11)
C3_2 Zr1 C4_1 C5_1 -84.40(13)
C5_2 Zr1 C4_1 C5_1 -58.59(18)
C2_1 Zr1 C4_1 C5_1 77.50(13)
C3_1 Zr1 C4_1 C5_1 114.10(17)
C4_2 Zr1 C4_1 C5_1 -97.65(13)
Cl1 Zr1 C4_1 C3_1 -18.12(14)
Cl2 Zr1 C4_1 C3_1 76.56(11)
C5_1 Zr1 C4_1 C3_1 -114.10(17)
C2_2 Zr1 C4_1 C3_1 -165.85(12)
C1_2 Zr1 C4_1 C3_1 -144.82(12)
C1_1 Zr1 C4_1 C3_1 -77.36(13)
C3_2 Zr1 C4_1 C3_1 161.50(12)
C5_2 Zr1 C4_1 C3_1 -172.69(12)
C2_1 Zr1 C4_1 C3_1 -36.60(12)
C4_2 Zr1 C4_1 C3_1 148.26(12)
C3_1 C4_1 C5_1 C1_1 1.8(2)
Zr1 C4_1 C5_1 C1_1 -65.65(14)
C3_1 C4_1 C5_1 Zr1 67.50(14)
C2_1 C1_1 C5_1 C4_1 -2.3(2)
Sn1 C1_1 C5_1 C4_1 -179.46(13)
Zr1 C1_1 C5_1 C4_1 65.90(14)
C2_1 C1_1 C5_1 Zr1 -68.25(13)
Sn1 C1_1 C5_1 Zr1 114.63(14)
Cl1 Zr1 C5_1 C4_1 -110.59(12)
Cl2 Zr1 C5_1 C4_1 12.02(13)
C2_2 Zr1 C5_1 C4_1 125.52(13)
C1_2 Zr1 C5_1 C4_1 153.96(12)
C1_1 Zr1 C5_1 C4_1 -116.43(17)
C3_2 Zr1 C5_1 C4_1 98.91(13)
C5_2 Zr1 C5_1 C4_1 146.52(12)
C2_1 Zr1 C5_1 C4_1 -77.64(13)
C3_1 Zr1 C5_1 C4_1 -37.48(12)
C4_2 Zr1 C5_1 C4_1 107.27(13)
Cl1 Zr1 C5_1 C1_1 5.84(13)
Cl2 Zr1 C5_1 C1_1 128.45(10)
C2_2 Zr1 C5_1 C1_1 -118.05(12)
C1_2 Zr1 C5_1 C1_1 -89.61(12)
C4_1 Zr1 C5_1 C1_1 116.43(17)
C3_2 Zr1 C5_1 C1_1 -144.66(12)
C5_2 Zr1 C5_1 C1_1 -97.05(13)
C2_1 Zr1 C5_1 C1_1 38.79(11)
C3_1 Zr1 C5_1 C1_1 78.95(13)
C4_2 Zr1 C5_1 C1_1 -136.30(11)
C1_6 Sn2 C1_2 C5_2 9.53(19)
C1_5 Sn2 C1_2 C5_2 125.91(17)
Sn1 Sn2 C1_2 C5_2 -116.36(17)
C1_6 Sn2 C1_2 C2_2 -167.41(16)
C1_5 Sn2 C1_2 C2_2 -51.04(18)
Sn1 Sn2 C1_2 C2_2 66.70(16)
C1_6 Sn2 C1_2 Zr1 102.79(10)
C1_5 Sn2 C1_2 Zr1 -140.83(9)
Sn1 Sn2 C1_2 Zr1 -23.10(9)
Cl1 Zr1 C1_2 C5_2 65.02(11)
Cl2 Zr1 C1_2 C5_2 -36.84(14)
C5_1 Zr1 C1_2 C5_2 -168.62(12)
C2_2 Zr1 C1_2 C5_2 -111.78(16)
C1_1 Zr1 C1_2 C5_2 158.18(12)
C4_1 Zr1 C1_2 C5_2 -152.60(11)
C3_2 Zr1 C1_2 C5_2 -75.59(13)
C2_1 Zr1 C1_2 C5_2 143.72(11)
C3_1 Zr1 C1_2 C5_2 175.57(12)
C4_2 Zr1 C1_2 C5_2 -35.67(12)
Cl1 Zr1 C1_2 C2_2 176.80(11)
Cl2 Zr1 C1_2 C2_2 74.93(13)
C5_1 Zr1 C1_2 C2_2 -56.85(12)
C1_1 Zr1 C1_2 C2_2 -90.04(12)
C4_1 Zr1 C1_2 C2_2 -40.83(14)
C3_2 Zr1 C1_2 C2_2 36.18(11)
C5_2 Zr1 C1_2 C2_2 111.78(16)
C2_1 Zr1 C1_2 C2_2 -104.51(12)
C3_1 Zr1 C1_2 C2_2 -72.66(16)
C4_2 Zr1 C1_2 C2_2 76.11(12)
Cl1 Zr1 C1_2 Sn2 -61.29(9)
Cl2 Zr1 C1_2 Sn2 -163.15(5)
C5_1 Zr1 C1_2 Sn2 65.07(9)
C2_2 Zr1 C1_2 Sn2 121.92(16)
C1_1 Zr1 C1_2 Sn2 31.87(10)
C4_1 Zr1 C1_2 Sn2 81.09(11)
C3_2 Zr1 C1_2 Sn2 158.10(13)
C5_2 Zr1 C1_2 Sn2 -126.31(16)
C2_1 Zr1 C1_2 Sn2 17.41(12)
C3_1 Zr1 C1_2 Sn2 49.26(16)
C4_2 Zr1 C1_2 Sn2 -161.97(13)
C5_2 C1_2 C2_2 C3_2 2.1(2)
Sn2 C1_2 C2_2 C3_2 179.65(14)
Zr1 C1_2 C2_2 C3_2 -65.92(14)
C5_2 C1_2 C2_2 Zr1 68.04(13)
Sn2 C1_2 C2_2 Zr1 -114.43(14)
Cl1 Zr1 C2_2 C3_2 112.35(12)
Cl2 Zr1 C2_2 C3_2 -10.66(14)
C5_1 Zr1 C2_2 C3_2 -124.07(13)
C1_2 Zr1 C2_2 C3_2 116.33(18)
C1_1 Zr1 C2_2 C3_2 -152.96(13)
C4_1 Zr1 C2_2 C3_2 -97.93(13)
C5_2 Zr1 C2_2 C3_2 77.54(13)
C2_1 Zr1 C2_2 C3_2 -146.40(12)
C3_1 Zr1 C2_2 C3_2 -107.22(13)
C4_2 Zr1 C2_2 C3_2 37.36(12)
Cl1 Zr1 C2_2 C1_2 -3.98(13)
Cl2 Zr1 C2_2 C1_2 -126.99(10)
C5_1 Zr1 C2_2 C1_2 119.61(12)
C1_1 Zr1 C2_2 C1_2 90.71(12)
C4_1 Zr1 C2_2 C1_2 145.74(12)
C3_2 Zr1 C2_2 C1_2 -116.33(18)
C5_2 Zr1 C2_2 C1_2 -38.79(11)
C2_1 Zr1 C2_2 C1_2 97.27(13)
C3_1 Zr1 C2_2 C1_2 136.45(11)
C4_2 Zr1 C2_2 C1_2 -78.96(13)
C1_2 C2_2 C3_2 C4_2 -1.9(2)
Zr1 C2_2 C3_2 C4_2 -67.52(14)
C1_2 C2_2 C3_2 Zr1 65.60(14)
Cl1 Zr1 C3_2 C4_2 19.33(15)
Cl2 Zr1 C3_2 C4_2 -75.31(12)
C5_1 Zr1 C3_2 C4_2 167.16(12)
C2_2 Zr1 C3_2 C4_2 114.14(18)
C1_2 Zr1 C3_2 C4_2 77.34(13)
C1_1 Zr1 C3_2 C4_2 145.75(12)
C4_1 Zr1 C3_2 C4_2 -160.28(12)
C5_2 Zr1 C3_2 C4_2 36.53(12)
C2_1 Zr1 C3_2 C4_2 172.27(12)
C3_1 Zr1 C3_2 C4_2 -147.73(12)
Cl1 Zr1 C3_2 C2_2 -94.81(13)
Cl2 Zr1 C3_2 C2_2 170.55(12)
C5_1 Zr1 C3_2 C2_2 53.01(13)
C1_2 Zr1 C3_2 C2_2 -36.80(12)
C1_1 Zr1 C3_2 C2_2 31.60(15)
C4_1 Zr1 C3_2 C2_2 85.58(13)
C5_2 Zr1 C3_2 C2_2 -77.61(13)
C2_1 Zr1 C3_2 C2_2 58.13(18)
C3_1 Zr1 C3_2 C2_2 98.13(13)
C4_2 Zr1 C3_2 C2_2 -114.14(18)
C2_2 C3_2 C4_2 C5_2 0.9(2)
Zr1 C3_2 C4_2 C5_2 -65.59(14)
C2_2 C3_2 C4_2 Zr1 66.53(14)
Cl1 Zr1 C4_2 C5_2 -49.85(12)
Cl2 Zr1 C4_2 C5_2 -144.28(12)
C5_1 Zr1 C4_2 C5_2 99.87(13)
C2_2 Zr1 C4_2 C5_2 77.89(13)
C1_2 Zr1 C4_2 C5_2 36.60(11)
C1_1 Zr1 C4_2 C5_2 60.34(18)
C4_1 Zr1 C4_2 C5_2 140.65(12)
C3_2 Zr1 C4_2 C5_2 115.58(18)
C3_1 Zr1 C4_2 C5_2 176.97(14)
Cl1 Zr1 C4_2 C3_2 -165.43(11)
Cl2 Zr1 C4_2 C3_2 100.14(12)
C5_1 Zr1 C4_2 C3_2 -15.72(15)
C2_2 Zr1 C4_2 C3_2 -37.69(12)
C1_2 Zr1 C4_2 C3_2 -78.98(13)
C1_1 Zr1 C4_2 C3_2 -55.24(17)
C4_1 Zr1 C4_2 C3_2 25.07(15)
C5_2 Zr1 C4_2 C3_2 -115.58(18)
C3_1 Zr1 C4_2 C3_2 61.4(2)
C3_2 C4_2 C5_2 C1_2 0.4(2)
Zr1 C4_2 C5_2 C1_2 -64.70(14)
C3_2 C4_2 C5_2 Zr1 65.09(14)
C2_2 C1_2 C5_2 C4_2 -1.5(2)
Sn2 C1_2 C5_2 C4_2 -178.95(14)
Zr1 C1_2 C5_2 C4_2 65.74(14)
C2_2 C1_2 C5_2 Zr1 -67.27(13)
Sn2 C1_2 C5_2 Zr1 115.31(15)
Cl1 Zr1 C5_2 C4_2 130.19(12)
Cl2 Zr1 C5_2 C4_2 36.25(13)
C5_1 Zr1 C5_2 C4_2 -103.00(13)
C2_2 Zr1 C5_2 C4_2 -77.67(13)
C1_2 Zr1 C5_2 C4_2 -116.77(18)
C1_1 Zr1 C5_2 C4_2 -142.65(12)
C4_1 Zr1 C5_2 C4_2 -69.20(18)
C3_2 Zr1 C5_2 C4_2 -36.83(12)
C2_1 Zr1 C5_2 C4_2 -176.48(12)
Cl1 Zr1 C5_2 C1_2 -113.04(11)
Cl2 Zr1 C5_2 C1_2 153.02(10)
C5_1 Zr1 C5_2 C1_2 13.77(14)
C2_2 Zr1 C5_2 C1_2 39.11(11)
C1_1 Zr1 C5_2 C1_2 -25.88(14)
C4_1 Zr1 C5_2 C1_2 47.58(18)
C3_2 Zr1 C5_2 C1_2 79.94(13)
C2_1 Zr1 C5_2 C1_2 -59.70(17)
C4_2 Zr1 C5_2 C1_2 116.77(18)
C1_1 Sn1 C1_3 C4_3 -72.11(16)
C1_4 Sn1 C1_3 C4_3 170.54(14)
Sn2 Sn1 C1_3 C4_3 36.72(16)
C1_1 Sn1 C1_3 C2_3 166.90(14)
C1_4 Sn1 C1_3 C2_3 49.55(16)
Sn2 Sn1 C1_3 C2_3 -84.28(14)
C1_1 Sn1 C1_3 C3_3 46.85(15)
C1_4 Sn1 C1_3 C3_3 -70.50(15)
Sn2 Sn1 C1_3 C3_3 155.68(12)
C1_1 Sn1 C1_4 C2_4 47.44(16)
C1_3 Sn1 C1_4 C2_4 159.47(14)
Sn2 Sn1 C1_4 C2_4 -64.69(14)
C1_1 Sn1 C1_4 C4_4 -72.96(16)
C1_3 Sn1 C1_4 C4_4 39.06(16)
Sn2 Sn1 C1_4 C4_4 174.90(13)
C1_1 Sn1 C1_4 C3_4 167.21(14)
C1_3 Sn1 C1_4 C3_4 -80.76(15)
Sn2 Sn1 C1_4 C3_4 55.08(15)
C1_2 Sn2 C1_5 C3_5 -81.63(16)
C1_6 Sn2 C1_5 C3_5 33.84(17)
Sn1 Sn2 C1_5 C3_5 170.11(14)
C1_2 Sn2 C1_5 C2_5 37.91(16)
C1_6 Sn2 C1_5 C2_5 153.38(14)
Sn1 Sn2 C1_5 C2_5 -70.35(15)
C1_2 Sn2 C1_5 C4_5 158.58(14)
C1_6 Sn2 C1_5 C4_5 -85.96(15)
Sn1 Sn2 C1_5 C4_5 50.31(15)
C1_2 Sn2 C1_6 C4_6 -69.65(16)
C1_5 Sn2 C1_6 C4_6 175.93(14)
Sn1 Sn2 C1_6 C4_6 43.10(16)
C1_2 Sn2 C1_6 C3_6 50.02(15)
C1_5 Sn2 C1_6 C3_6 -64.41(15)
Sn1 Sn2 C1_6 C3_6 162.77(11)
C1_2 Sn2 C1_6 C2_6 169.99(13)
C1_5 Sn2 C1_6 C2_6 55.56(15)
Sn1 Sn2 C1_6 C2_6 -77.26(14)
